data_4076997
loop_
_publ_author_name
'Vicente, Jos\'e'
'Abad, Jos\'e-Antonio'
'Mart\'inez-Viviente, Elo\'isa'
'Jones, Peter G.'

_publ_section_title
;
 Study of the Reactivity of 2-Acetyl-, 2-Cyano-, 2-Formyl-, and
 2-Vinylphenyl Palladium(II) Complexes. Mono- and Triinsertion of an
 Isocyanide into the Pd&#x2212;C Bond. A 2-Cyanophenyl Palladium Complex
 as a Ligand
;
_journal_issue 21
_journal_name_full Organometallics
_journal_page_first 4454
_journal_paper_doi 10.1021/om020380s
_journal_volume 21
_journal_year 2002
_chemical_formula_sum 'C27 H24 F3 O5 P Pd S'
_chemical_formula_weight 654.89
_chemical_name_systematic
;
 ?
;
_space_group_IT_number 2
_symmetry_cell_setting triclinic
_symmetry_space_group_name_Hall '-P 1'
_symmetry_space_group_name_H-M 'P -1'
_atom_sites_solution_hydrogens geom
_atom_sites_solution_primary Patterson
_atom_sites_solution_secondary difmap
_audit_creation_method SHELXL-97
_cell_angle_alpha 93.101(3)
_cell_angle_beta 107.928(3)
_cell_angle_gamma 94.628(3)
_cell_formula_units_Z 2
_cell_length_a 10.0477(8)
_cell_length_b 11.0958(11)
_cell_length_c 12.7645(11)
_cell_measurement_reflns_used 5745
_cell_measurement_temperature 133(2)
_cell_measurement_theta_max 28
_cell_measurement_theta_min 2
_cell_volume 1344.9(2)
_computing_cell_refinement 'Bruker SAINT'
_computing_data_collection 'Bruker SMART'
_computing_data_reduction 'Bruker SAINT'
_computing_molecular_graphics 'Siemens XP'
_computing_publication_material SHELXL-97
_computing_structure_refinement 'SHELXL-97 (Sheldrick, 1997)'
_computing_structure_solution 'SHELXS-97 (Sheldrick, 1990)'
_diffrn_ambient_temperature 133(2)
_diffrn_detector_area_resol_mean 8.192
_diffrn_measured_fraction_theta_full 0.994
_diffrn_measured_fraction_theta_max 0.994
_diffrn_measurement_device_type 'Bruker SMART 1000 CCD'
_diffrn_measurement_method '\w- & \f-scan'
_diffrn_radiation_monochromator graphite
_diffrn_radiation_source 'fine-focus sealed tube'
_diffrn_radiation_type MoK\a
_diffrn_radiation_wavelength 0.71073
_diffrn_reflns_av_R_equivalents 0.0200
_diffrn_reflns_av_sigmaI/netI 0.0200
_diffrn_reflns_limit_h_max 14
_diffrn_reflns_limit_h_min -14
_diffrn_reflns_limit_k_max 15
_diffrn_reflns_limit_k_min -15
_diffrn_reflns_limit_l_max 17
_diffrn_reflns_limit_l_min -17
_diffrn_reflns_number 25576
_diffrn_reflns_theta_full 30.00
_diffrn_reflns_theta_max 30.03
_diffrn_reflns_theta_min 1.68
_exptl_absorpt_coefficient_mu 0.884
_exptl_absorpt_correction_T_max 0.928
_exptl_absorpt_correction_T_min 0.806
_exptl_absorpt_correction_type multi-scan
_exptl_absorpt_process_details SADABS
_exptl_crystal_colour 'pale brown'
_exptl_crystal_density_diffrn 1.617
_exptl_crystal_density_method 'not measured'
_exptl_crystal_description tablet
_exptl_crystal_F_000 660
_exptl_crystal_size_max 0.38
_exptl_crystal_size_mid 0.26
_exptl_crystal_size_min 0.10
_refine_diff_density_max 0.611
_refine_diff_density_min -0.329
_refine_diff_density_rms 0.067
_refine_ls_extinction_method none
_refine_ls_goodness_of_fit_ref 1.066
_refine_ls_hydrogen_treatment 'water H free with SADI, rigid methyl, others riding'
_refine_ls_matrix_type full
_refine_ls_number_parameters 352
_refine_ls_number_reflns 7811
_refine_ls_number_restraints 1
_refine_ls_restrained_S_all 1.066
_refine_ls_R_factor_all 0.0257
_refine_ls_R_factor_gt 0.0220
_refine_ls_shift/su_max 0.003
_refine_ls_shift/su_mean 0.000
_refine_ls_structure_factor_coef Fsqd
_refine_ls_weighting_details 'calc w=1/[\s^2^(Fo^2^)+(0.0356P)^2^+0.2200P] where P=(Fo^2^+2Fc^2^)/3'
_refine_ls_weighting_scheme calc
_refine_ls_wR_factor_gt 0.0588
_refine_ls_wR_factor_ref 0.0605
_reflns_number_gt 7045
_reflns_number_total 7811
_reflns_threshold_expression >2sigma(I)
_cod_data_source_file om020380s.cif
_cod_data_source_block brnocl
_cod_depositor_comments
;
The following automatic conversions were performed:

'_geom_bond_publ_flag' value 'Y' changed to 'y' according to
/home/saulius/struct/CIF-dictionaries/cif_core.dic dictionary named
'cif_core.dic' version 2.4.1 from 2010-06-29 (16
times).

'_geom_angle_publ_flag' value 'Y' changed to 'y' according
to /home/saulius/struct/CIF-dictionaries/cif_core.dic dictionary
named 'cif_core.dic' version 2.4.1 from 2010-06-29 (26 times).

Automatic conversion script
Id: cif_fix_values 1715 2011-07-08 13:25:40Z adriana 
;
_cod_database_code 4076997

loop_
_symmetry_equiv_pos_as_xyz
'x, y, z'
'-x, -y, -z'

loop_
_atom_site_label
_atom_site_type_symbol
_atom_site_fract_x
_atom_site_fract_y
_atom_site_fract_z
_atom_site_U_iso_or_equiv
_atom_site_adp_type
_atom_site_occupancy
_atom_site_symmetry_multiplicity
_atom_site_calc_flag
_atom_site_refinement_flags
Pd Pd 0.519694(10) 0.808650(9) 0.339357(8) 0.01652(4) Uani 1 1 d .
P P 0.38374(3) 0.64584(3) 0.24357(3) 0.01606(7) Uani 1 1 d .
O1 O 0.65377(10) 0.96229(9) 0.42444(8) 0.0223(2) Uani 1 1 d .
O2 O 0.40572(11) 0.82278(10) 0.45518(9) 0.02057(19) Uani 1 1 d D
H01 H 0.465(2) 0.830(2) 0.5128(15) 0.041(6) Uiso 1 1 d D
H02 H 0.375(2) 0.8851(16) 0.4464(16) 0.030(5) Uiso 1 1 d D
C11 C 0.65013(14) 0.81453(13) 0.25005(11) 0.0185(2) Uani 1 1 d .
C12 C 0.75899(14) 0.91147(12) 0.29143(11) 0.0188(2) Uani 1 1 d .
C13 C 0.86530(15) 0.93326(13) 0.24257(12) 0.0225(3) Uani 1 1 d .
H13 H 0.9367 0.9987 0.2715 0.027 Uiso 1 1 calc R
C14 C 0.86560(16) 0.85871(14) 0.15178(12) 0.0245(3) Uani 1 1 d .
H14 H 0.9370 0.8726 0.1181 0.029 Uiso 1 1 calc R
C15 C 0.76035(16) 0.76364(14) 0.11077(12) 0.0248(3) Uani 1 1 d .
H15 H 0.7606 0.7122 0.0489 0.030 Uiso 1 1 calc R
C16 C 0.65436(15) 0.74211(14) 0.15859(12) 0.0226(3) Uani 1 1 d .
H16 H 0.5834 0.6766 0.1283 0.027 Uiso 1 1 calc R
C17 C 0.75295(14) 0.98726(13) 0.38667(11) 0.0203(3) Uani 1 1 d .
C18 C 0.85741(16) 1.09304(14) 0.44320(13) 0.0258(3) Uani 1 1 d .
H18A H 0.8087 1.1662 0.4421 0.031 Uiso 1 1 calc R
H18B H 0.9274 1.1050 0.4046 0.031 Uiso 1 1 calc R
H18C H 0.9045 1.0771 0.5199 0.031 Uiso 1 1 calc R
C21 C 0.24230(14) 0.59551(12) 0.29789(10) 0.0178(2) Uani 1 1 d .
C22 C 0.22784(15) 0.48125(13) 0.33516(11) 0.0212(3) Uani 1 1 d .
H22 H 0.2955 0.4260 0.3358 0.025 Uiso 1 1 calc R
C23 C 0.11355(16) 0.44800(14) 0.37163(12) 0.0255(3) Uani 1 1 d .
H23 H 0.1038 0.3702 0.3976 0.031 Uiso 1 1 calc R
C24 C 0.01425(15) 0.52820(15) 0.37003(12) 0.0255(3) Uani 1 1 d .
H24 H -0.0638 0.5050 0.3943 0.031 Uiso 1 1 calc R
C25 C 0.02862(15) 0.64236(14) 0.33312(12) 0.0246(3) Uani 1 1 d .
H25 H -0.0395 0.6972 0.3324 0.030 Uiso 1 1 calc R
C26 C 0.14206(15) 0.67671(13) 0.29732(12) 0.0221(3) Uani 1 1 d .
H26 H 0.1519 0.7551 0.2724 0.027 Uiso 1 1 calc R
C31 C 0.28661(14) 0.67151(13) 0.10231(11) 0.0188(2) Uani 1 1 d .
C32 C 0.29561(15) 0.78756(14) 0.06664(12) 0.0234(3) Uani 1 1 d .
H32 H 0.3592 0.8505 0.1136 0.028 Uiso 1 1 calc R
C33 C 0.21148(17) 0.81148(16) -0.03792(13) 0.0292(3) Uani 1 1 d .
H33 H 0.2168 0.8909 -0.0616 0.035 Uiso 1 1 calc R
C34 C 0.12002(16) 0.71937(17) -0.10728(12) 0.0304(3) Uani 1 1 d .
H34 H 0.0634 0.7357 -0.1787 0.036 Uiso 1 1 calc R
C35 C 0.11097(16) 0.60307(16) -0.07252(12) 0.0282(3) Uani 1 1 d .
H35 H 0.0493 0.5398 -0.1206 0.034 Uiso 1 1 calc R
C36 C 0.19229(15) 0.57957(14) 0.03256(12) 0.0234(3) Uani 1 1 d .
H36 H 0.1838 0.5008 0.0571 0.028 Uiso 1 1 calc R
C41 C 0.48239(14) 0.51562(12) 0.24402(11) 0.0186(2) Uani 1 1 d .
C42 C 0.56771(15) 0.48729(14) 0.34705(12) 0.0230(3) Uani 1 1 d .
H42 H 0.5719 0.5357 0.4119 0.028 Uiso 1 1 calc R
C43 C 0.64639(16) 0.38878(15) 0.35508(13) 0.0266(3) Uani 1 1 d .
H43 H 0.7028 0.3687 0.4253 0.032 Uiso 1 1 calc R
C44 C 0.64196(17) 0.31972(15) 0.25956(14) 0.0292(3) Uani 1 1 d .
H44 H 0.6957 0.2524 0.2647 0.035 Uiso 1 1 calc R
C45 C 0.55980(17) 0.34836(15) 0.15716(13) 0.0289(3) Uani 1 1 d .
H45 H 0.5585 0.3014 0.0923 0.035 Uiso 1 1 calc R
C46 C 0.47892(15) 0.44585(13) 0.14879(12) 0.0224(3) Uani 1 1 d .
H46 H 0.4216 0.4647 0.0785 0.027 Uiso 1 1 calc R
S S 0.24948(4) 0.11091(3) 0.30995(3) 0.02176(7) Uani 1 1 d .
O3 O 0.12637(12) 0.15340(11) 0.32822(9) 0.0305(2) Uani 1 1 d .
O4 O 0.25930(14) -0.01740(11) 0.31721(10) 0.0354(3) Uani 1 1 d .
O5 O 0.37772(12) 0.18875(12) 0.36316(10) 0.0370(3) Uani 1 1 d .
C99 C 0.22339(16) 0.12851(14) 0.16397(12) 0.0246(3) Uani 1 1 d .
F1 F 0.10687(11) 0.06224(10) 0.10042(8) 0.0376(2) Uani 1 1 d .
F2 F 0.21053(11) 0.24414(9) 0.14211(8) 0.0326(2) Uani 1 1 d .
F3 F 0.33047(11) 0.09406(10) 0.13348(9) 0.0393(2) Uani 1 1 d .

loop_
_atom_site_aniso_label
_atom_site_aniso_U_11
_atom_site_aniso_U_22
_atom_site_aniso_U_33
_atom_site_aniso_U_23
_atom_site_aniso_U_13
_atom_site_aniso_U_12
Pd 0.01749(5) 0.01625(6) 0.01485(5) -0.00144(3) 0.00484(4) -0.00115(3)
P 0.01649(15) 0.01571(16) 0.01472(15) -0.00007(11) 0.00362(12) 0.00035(12)
O1 0.0230(5) 0.0211(5) 0.0220(5) -0.0045(4) 0.0085(4) -0.0030(4)
O2 0.0216(5) 0.0199(5) 0.0200(5) -0.0008(4) 0.0066(4) 0.0022(4)
C11 0.0191(6) 0.0185(6) 0.0168(6) 0.0013(5) 0.0045(5) 0.0005(5)
C12 0.0203(6) 0.0171(6) 0.0181(6) 0.0010(5) 0.0050(5) 0.0010(5)
C13 0.0219(6) 0.0207(7) 0.0240(7) 0.0022(5) 0.0071(5) -0.0020(5)
C14 0.0261(7) 0.0260(8) 0.0237(7) 0.0033(5) 0.0117(6) -0.0009(6)
C15 0.0310(7) 0.0254(8) 0.0188(6) -0.0015(5) 0.0105(6) -0.0012(6)
C16 0.0252(7) 0.0219(7) 0.0199(6) -0.0018(5) 0.0078(5) -0.0034(5)
C17 0.0208(6) 0.0175(6) 0.0205(6) 0.0005(5) 0.0041(5) 0.0014(5)
C18 0.0240(7) 0.0214(7) 0.0297(7) -0.0057(6) 0.0078(6) -0.0035(5)
C21 0.0181(6) 0.0179(6) 0.0154(6) -0.0010(5) 0.0037(5) -0.0016(5)
C22 0.0245(7) 0.0191(7) 0.0187(6) -0.0003(5) 0.0056(5) 0.0000(5)
C23 0.0319(8) 0.0221(7) 0.0225(7) 0.0021(5) 0.0101(6) -0.0043(6)
C24 0.0221(7) 0.0331(8) 0.0206(6) -0.0002(6) 0.0078(5) -0.0044(6)
C25 0.0203(6) 0.0293(8) 0.0236(7) 0.0005(6) 0.0064(5) 0.0026(5)
C26 0.0214(6) 0.0200(7) 0.0241(7) 0.0012(5) 0.0062(5) 0.0016(5)
C31 0.0173(6) 0.0224(7) 0.0160(6) 0.0007(5) 0.0039(5) 0.0030(5)
C32 0.0257(7) 0.0217(7) 0.0217(6) 0.0017(5) 0.0053(5) 0.0052(5)
C33 0.0346(8) 0.0304(8) 0.0238(7) 0.0079(6) 0.0075(6) 0.0125(6)
C34 0.0252(7) 0.0458(10) 0.0189(7) 0.0046(6) 0.0028(6) 0.0118(7)
C35 0.0207(7) 0.0398(9) 0.0200(7) -0.0028(6) 0.0019(5) -0.0004(6)
C36 0.0204(6) 0.0267(8) 0.0210(6) -0.0007(5) 0.0046(5) -0.0008(5)
C41 0.0178(6) 0.0167(6) 0.0212(6) 0.0013(5) 0.0064(5) 0.0004(5)
C42 0.0227(6) 0.0235(7) 0.0221(6) 0.0013(5) 0.0060(5) 0.0025(5)
C43 0.0244(7) 0.0276(8) 0.0280(7) 0.0082(6) 0.0065(6) 0.0060(6)
C44 0.0288(7) 0.0255(8) 0.0367(8) 0.0063(6) 0.0126(6) 0.0106(6)
C45 0.0326(8) 0.0268(8) 0.0296(8) -0.0022(6) 0.0124(6) 0.0078(6)
C46 0.0225(6) 0.0228(7) 0.0213(6) -0.0007(5) 0.0067(5) 0.0019(5)
S 0.02273(16) 0.02034(17) 0.01916(15) 0.00298(12) 0.00286(12) -0.00156(12)
O3 0.0323(6) 0.0303(6) 0.0314(6) 0.0007(5) 0.0146(5) 0.0000(5)
O4 0.0493(7) 0.0238(6) 0.0301(6) 0.0078(5) 0.0061(5) 0.0071(5)
O5 0.0281(6) 0.0432(8) 0.0296(6) 0.0051(5) -0.0022(5) -0.0118(5)
C99 0.0269(7) 0.0230(7) 0.0229(7) 0.0022(5) 0.0070(6) -0.0003(5)
F1 0.0410(6) 0.0391(6) 0.0231(5) 0.0002(4) 0.0001(4) -0.0099(4)
F2 0.0442(5) 0.0255(5) 0.0295(5) 0.0097(4) 0.0122(4) 0.0042(4)
F3 0.0442(6) 0.0408(6) 0.0414(6) 0.0030(5) 0.0249(5) 0.0093(5)

loop_
_atom_type_symbol
_atom_type_description
_atom_type_scat_dispersion_real
_atom_type_scat_dispersion_imag
_atom_type_scat_source
C C 0.0033 0.0016 'International Tables Vol C Tables 4.2.6.8 and 6.1.1.4'
H H 0.0000 0.0000 'International Tables Vol C Tables 4.2.6.8 and 6.1.1.4'
O O 0.0106 0.0060 'International Tables Vol C Tables 4.2.6.8 and 6.1.1.4'
F F 0.0171 0.0103 'International Tables Vol C Tables 4.2.6.8 and 6.1.1.4'
P P 0.1023 0.0942 'International Tables Vol C Tables 4.2.6.8 and 6.1.1.4'
S S 0.1246 0.1234 'International Tables Vol C Tables 4.2.6.8 and 6.1.1.4'
Pd Pd -0.9988 1.0072 'International Tables Vol C Tables 4.2.6.8 and 6.1.1.4'

loop_
_geom_angle_atom_site_label_1
_geom_angle_atom_site_label_2
_geom_angle_atom_site_label_3
_geom_angle
_geom_angle_publ_flag
C11 Pd O1 81.91(5) y
C11 Pd O2 170.39(5) y
O1 Pd O2 88.79(4) y
C11 Pd P 95.32(4) y
O1 Pd P 177.22(3) y
O2 Pd P 93.98(3) y
C41 P C31 109.74(6) y
C41 P C21 105.27(6) y
C31 P C21 101.82(6) y
C41 P Pd 111.99(5) y
C31 P Pd 113.75(5) y
C21 P Pd 113.51(4) y
C17 O1 Pd 112.75(9) y
C16 C11 C12 116.65(12) y
C16 C11 Pd 132.22(11) y
C12 C11 Pd 111.12(9) y
C13 C12 C11 121.71(12) y
C13 C12 C17 122.10(13) y
C11 C12 C17 116.19(12) y
C14 C13 C12 119.71(13) y
C15 C14 C13 119.21(13) y
C14 C15 C16 121.28(13) y
C15 C16 C11 121.46(13) y
O1 C17 C12 117.99(12) y
O1 C17 C18 117.29(12) y
C12 C17 C18 124.72(12) y
C22 C21 C26 119.77(13) ?
C22 C21 P 123.30(10) ?
C26 C21 P 116.89(10) ?
C21 C22 C23 119.79(13) ?
C24 C23 C22 120.20(14) ?
C23 C24 C25 120.12(14) ?
C26 C25 C24 120.23(14) ?
C25 C26 C21 119.90(14) ?
C32 C31 C36 119.45(12) ?
C32 C31 P 119.43(10) ?
C36 C31 P 120.80(11) ?
C31 C32 C33 120.16(14) ?
C34 C33 C32 120.03(15) ?
C33 C34 C35 120.16(14) ?
C36 C35 C34 119.96(15) ?
C35 C36 C31 120.21(14) ?
C46 C41 C42 119.57(13) ?
C46 C41 P 123.85(11) ?
C42 C41 P 116.57(10) ?
C43 C42 C41 120.41(14) ?
C42 C43 C44 119.51(14) ?
C45 C44 C43 120.47(14) ?
C44 C45 C46 120.25(14) ?
C45 C46 C41 119.77(13) ?
O3 S O4 114.95(8) ?
O3 S O5 114.27(8) ?
O4 S O5 115.86(8) ?
O3 S C99 104.00(7) ?
O4 S C99 102.94(7) ?
O5 S C99 102.34(7) ?
F3 C99 F1 107.70(13) ?
F3 C99 F2 107.67(12) ?
F1 C99 F2 107.63(12) ?
F3 C99 S 111.68(10) ?
F1 C99 S 111.07(10) ?
F2 C99 S 110.90(10) ?

loop_
_geom_bond_atom_site_label_1
_geom_bond_atom_site_label_2
_geom_bond_distance
_geom_bond_publ_flag
Pd C11 1.9838(13) y
Pd O1 2.1045(10) y
Pd O2 2.1373(10) y
Pd P 2.2268(4) y
P C41 1.8163(14) y
P C31 1.8171(13) y
P C21 1.8256(14) y
O1 C17 1.2521(17) y
C11 C16 1.3947(19) y
C11 C12 1.4232(19) y
C12 C13 1.4047(19) y
C12 C17 1.4601(19) y
C13 C14 1.388(2) y
C14 C15 1.387(2) y
C15 C16 1.392(2) y
C17 C18 1.498(2) y
C21 C22 1.3902(19) ?
C21 C26 1.4032(19) ?
C22 C23 1.397(2) ?
C23 C24 1.386(2) ?
C24 C25 1.387(2) ?
C25 C26 1.387(2) ?
C31 C32 1.394(2) ?
C31 C36 1.399(2) ?
C32 C33 1.395(2) ?
C33 C34 1.387(2) ?
C34 C35 1.392(2) ?
C35 C36 1.390(2) ?
C41 C46 1.3949(19) ?
C41 C42 1.3991(19) ?
C42 C43 1.390(2) ?
C43 C44 1.391(2) ?
C44 C45 1.383(2) ?
C45 C46 1.394(2) ?
S O3 1.4375(12) ?
S O4 1.4410(12) ?
S O5 1.4442(12) ?
S C99 1.8238(15) ?
C99 F3 1.3279(18) ?
C99 F1 1.3346(17) ?
C99 F2 1.3355(18) ?

loop_
_geom_hbond_atom_site_label_D
_geom_hbond_atom_site_label_H
_geom_hbond_atom_site_label_A
_geom_hbond_distance_DH
_geom_hbond_distance_HA
_geom_hbond_distance_DA
_geom_hbond_angle_DHA
_geom_hbond_site_symmetry_A
O2 H01 O5 0.785(16) 1.897(17) 2.6643(16) 165(2) 2_666
O2 H02 O4 0.781(16) 2.110(17) 2.7521(16) 139.7(19) 1_565
O2 H02 O1 0.781(16) 2.394(18) 2.9674(14) 131.2(18) 2_676
C13 H13 O3 0.95 2.36 3.3097(19) 173.3 1_665
C18 H18B O3 0.98 2.51 3.4874(19) 172.3 1_665
C23 H23 O3 0.95 2.57 3.305(2) 134.5 .
C26 H26 O4 0.95 2.62 3.4712(19) 148.7 1_565
